data_2219876
loop_
_publ_author_name
'Liu, Shou-Xin'
'Tian, Xia'
'Zhen, Xiao-Li'
'Li, Zhen-Chao'
'Han, Jian-Rong'

_publ_section_title
(<i>E</i>)-1,5-Dimethyl-4-[3-(4-nitrobenzyloxy)benzylideneamino]-2-phenyl-1<i>H</i>-pyrazol-3(2<i>H</i>)-one
_journal_coeditor_code HB2829
_journal_issue 11
_journal_name_full 'Acta Crystallographica Section E'
_journal_page_first o2245
_journal_paper_doi 10.1107/S1600536808035046
_journal_volume 64
_journal_year 2008
_chemical_formula_iupac 'C25 H22 N4 O4'
_chemical_formula_moiety 'C25 H22 N4 O4'
_chemical_formula_sum 'C25 H22 N4 O4'
_chemical_formula_weight 442.47
_chemical_name_systematic
;
(<i>E</i>)-1,5-Dimethyl-4-[3-(4-nitrobenzyloxy)benzylideneamino]-2-phenyl-
1<i>H</i>-pyrazol-3(2<i>H</i>)-one
;
_space_group_IT_number 2
_symmetry_cell_setting triclinic
_symmetry_space_group_name_Hall '-P 1'
_symmetry_space_group_name_H-M 'P -1'
_atom_sites_solution_hydrogens geom
_atom_sites_solution_primary direct
_atom_sites_solution_secondary difmap
_audit_creation_method SHELXL-97
_cell_angle_alpha 90.844(5)
_cell_angle_beta 92.310(6)
_cell_angle_gamma 101.202(6)
_cell_formula_units_Z 2
_cell_length_a 8.003(2)
_cell_length_b 9.798(3)
_cell_length_c 14.425(5)
_cell_measurement_reflns_used 2119
_cell_measurement_temperature 294(2)
_cell_measurement_theta_max 23.87
_cell_measurement_theta_min 2.35
_cell_volume 1108.4(6)
_computing_cell_refinement 'SAINT (Bruker, 1999)'
_computing_data_collection 'SMART (Bruker, 1999)'
_computing_data_reduction 'SAINT (Bruker, 1999)'
_computing_molecular_graphics 'SHELXTL (Sheldrick, 2008)'
_computing_publication_material 'SHELXTL (Sheldrick, 2008)'
_computing_structure_refinement 'SHELXL97 (Sheldrick, 2008)'
_computing_structure_solution 'SHELXS97 (Sheldrick, 2008)'
_diffrn_ambient_temperature 294(2)
_diffrn_measured_fraction_theta_full 0.993
_diffrn_measured_fraction_theta_max 0.993
_diffrn_measurement_device_type 'Bruker SMART APEX CCD area-detector'
_diffrn_measurement_method '\f and \w'
_diffrn_radiation_monochromator graphite
_diffrn_radiation_source 'fine-focus sealed tube'
_diffrn_radiation_type MoK\a
_diffrn_radiation_wavelength 0.71073
_diffrn_reflns_av_R_equivalents 0.0257
_diffrn_reflns_av_sigmaI/netI 0.0561
_diffrn_reflns_limit_h_max 9
_diffrn_reflns_limit_h_min -4
_diffrn_reflns_limit_k_max 11
_diffrn_reflns_limit_k_min -11
_diffrn_reflns_limit_l_max 17
_diffrn_reflns_limit_l_min -16
_diffrn_reflns_number 5780
_diffrn_reflns_theta_full 25.02
_diffrn_reflns_theta_max 25.02
_diffrn_reflns_theta_min 1.41
_diffrn_standards_number 0
_exptl_absorpt_coefficient_mu 0.092
_exptl_absorpt_correction_T_max 0.991
_exptl_absorpt_correction_T_min 0.956
_exptl_absorpt_correction_type multi-scan
_exptl_absorpt_process_details '(SADABS; Sheldrick, 1996)'
_exptl_crystal_colour yellow
_exptl_crystal_density_diffrn 1.326
_exptl_crystal_density_method 'not measured'
_exptl_crystal_description block
_exptl_crystal_F_000 464
_exptl_crystal_size_max 0.20
_exptl_crystal_size_mid 0.18
_exptl_crystal_size_min 0.10
_refine_diff_density_max 0.154
_refine_diff_density_min -0.162
_refine_ls_extinction_method none
_refine_ls_goodness_of_fit_ref 1.013
_refine_ls_hydrogen_treatment constr
_refine_ls_matrix_type full
_refine_ls_number_parameters 300
_refine_ls_number_reflns 3898
_refine_ls_number_restraints 0
_refine_ls_restrained_S_all 1.013
_refine_ls_R_factor_all 0.0952
_refine_ls_R_factor_gt 0.0459
_refine_ls_shift/su_max 0.000
_refine_ls_shift/su_mean 0.000
_refine_ls_structure_factor_coef Fsqd
_refine_ls_weighting_details 'calc w=1/[\s^2^(Fo^2^)+(0.0501P)^2^+0.1798P] where P=(Fo^2^+2Fc^2^)/3'
_refine_ls_weighting_scheme calc
_refine_ls_wR_factor_gt 0.1010
_refine_ls_wR_factor_ref 0.1248
_reflns_number_gt 2302
_reflns_number_total 3898
_reflns_threshold_expression I>2\s(I)
_cod_data_source_file hb2829.cif
_cod_data_source_block I
_cod_database_code 2219876
_cod_database_fobs_code 2219876

loop_
_symmetry_equiv_pos_as_xyz
'x, y, z'
'-x, -y, -z'

loop_
_atom_site_type_symbol
_atom_site_label
_atom_site_fract_x
_atom_site_fract_y
_atom_site_fract_z
_atom_site_U_iso_or_equiv
_atom_site_adp_type
_atom_site_calc_flag
_atom_site_refinement_flags
_atom_site_occupancy
N N1 1.8078(5) 0.2593(4) 0.4869(2) 0.0967(10) Uani d . 1
N N2 0.7686(2) 0.2222(2) 0.00080(12) 0.0422(5) Uani d . 1
N N3 0.5534(2) -0.05908(19) -0.14560(13) 0.0457(5) Uani d . 1
N N4 0.4987(2) 0.05116(19) -0.19115(13) 0.0456(5) Uani d . 1
O O1 1.9568(4) 0.3106(3) 0.4734(2) 0.1346(12) Uani d . 1
O O2 1.7631(4) 0.1619(4) 0.5360(2) 0.1486(14) Uani d . 1
O O3 1.2066(2) 0.43844(16) 0.24686(11) 0.0527(5) Uani d . 1
O O4 0.5147(2) 0.28509(17) -0.15735(12) 0.0599(5) Uani d . 1
C C1 1.3860(3) 0.3378(3) 0.42021(17) 0.0575(7) Uani d . 1
H H1 1.2725 0.3070 0.4338 0.069 Uiso calc R 1
C C2 1.5095(4) 0.2734(3) 0.45952(17) 0.0656(8) Uani d . 1
H H2 1.4805 0.1987 0.4986 0.079 Uiso calc R 1
C C3 1.6757(4) 0.3223(3) 0.43939(19) 0.0625(8) Uani d . 1
C C4 1.7205(4) 0.4273(3) 0.3794(2) 0.0727(9) Uani d . 1
H H4 1.8340 0.4570 0.3654 0.087 Uiso calc R 1
C C5 1.5966(4) 0.4887(3) 0.3400(2) 0.0634(8) Uani d . 1
H H5 1.6262 0.5597 0.2981 0.076 Uiso calc R 1
C C6 1.4285(3) 0.4471(2) 0.36121(16) 0.0458(6) Uani d . 1
C C7 1.2964(3) 0.5206(3) 0.32183(17) 0.0554(7) Uani d . 1
H H7A 1.2181 0.5341 0.3692 0.066 Uiso calc R 1
H H7B 1.3500 0.6111 0.3001 0.066 Uiso calc R 1
C C8 1.0789(3) 0.4895(2) 0.20062(15) 0.0409(6) Uani d . 1
C C9 0.9887(3) 0.4033(2) 0.13208(15) 0.0402(6) Uani d . 1
H H9 1.0185 0.3181 0.1191 0.048 Uiso calc R 1
C C10 0.8547(3) 0.4415(2) 0.08225(15) 0.0390(6) Uani d . 1
C C11 0.8139(3) 0.5693(2) 0.10135(17) 0.0510(6) Uani d . 1
H H11 0.7245 0.5969 0.0682 0.061 Uiso calc R 1
C C12 0.9050(3) 0.6558(3) 0.16911(17) 0.0553(7) Uani d . 1
H H12 0.8768 0.7419 0.1811 0.066 Uiso calc R 1
C C13 1.0377(3) 0.6174(2) 0.21982(16) 0.0480(6) Uani d . 1
H H13 1.0982 0.6764 0.2660 0.058 Uiso calc R 1
C C14 0.7563(3) 0.3497(2) 0.01004(15) 0.0439(6) Uani d . 1
H H14 0.6827 0.3853 -0.0303 0.053 Uiso calc R 1
C C15 0.6729(3) 0.1381(2) -0.06885(15) 0.0394(6) Uani d . 1
C C16 0.6681(3) -0.0010(2) -0.07688(16) 0.0430(6) Uani d . 1
C C17 0.5600(3) 0.1751(3) -0.14076(16) 0.0441(6) Uani d . 1
C C18 0.7646(3) -0.0883(3) -0.02119(19) 0.0609(7) Uani d . 1
H H18A 0.6885 -0.1712 -0.0035 0.091 Uiso calc R 1
H H18B 0.8151 -0.0370 0.0335 0.091 Uiso calc R 1
H H18C 0.8526 -0.1131 -0.0575 0.091 Uiso calc R 1
C C19 0.5755(4) -0.1761(3) -0.2039(2) 0.0815(10) Uani d . 1
H H19A 0.6626 -0.1452 -0.2470 0.122 Uiso calc R 1
H H19B 0.4702 -0.2136 -0.2374 0.122 Uiso calc R 1
H H19C 0.6085 -0.2467 -0.1657 0.122 Uiso calc R 1
C C20 0.3426(3) 0.0258(2) -0.24550(15) 0.0429(6) Uani d . 1
C C21 0.2107(3) -0.0796(3) -0.22521(17) 0.0546(7) Uani d . 1
H H21 0.2218 -0.1376 -0.1758 0.066 Uiso calc R 1
C C22 0.0611(3) -0.0984(3) -0.2790(2) 0.0678(8) Uani d . 1
H H22 -0.0270 -0.1724 -0.2673 0.081 Uiso calc R 1
C C23 0.0401(4) -0.0105(3) -0.34928(19) 0.0680(8) Uani d . 1
H H23 -0.0626 -0.0221 -0.3838 0.082 Uiso calc R 1
C C24 0.1725(4) 0.0950(3) -0.36802(19) 0.0677(8) Uani d . 1
H H24 0.1593 0.1557 -0.4155 0.081 Uiso calc R 1
C C25 0.3243(3) 0.1123(3) -0.31772(17) 0.0590(7) Uani d . 1
H H25 0.4148 0.1824 -0.3324 0.071 Uiso calc R 1

loop_
_atom_site_aniso_label
_atom_site_aniso_U_11
_atom_site_aniso_U_22
_atom_site_aniso_U_33
_atom_site_aniso_U_12
_atom_site_aniso_U_13
_atom_site_aniso_U_23
N1 0.086(2) 0.139(3) 0.079(2) 0.064(2) -0.0193(19) -0.031(2)
N2 0.0413(11) 0.0414(12) 0.0430(12) 0.0069(9) -0.0026(9) 0.0009(9)
N3 0.0454(12) 0.0396(12) 0.0529(12) 0.0122(9) -0.0050(10) -0.0050(10)
N4 0.0458(12) 0.0429(12) 0.0461(12) 0.0060(9) -0.0088(9) -0.0012(10)
O1 0.0696(18) 0.178(3) 0.167(3) 0.0610(19) -0.0341(18) -0.045(2)
O2 0.151(3) 0.210(4) 0.117(3) 0.116(3) -0.005(2) 0.049(2)
O3 0.0569(10) 0.0463(10) 0.0548(11) 0.0148(8) -0.0200(8) -0.0083(8)
O4 0.0688(12) 0.0429(11) 0.0664(12) 0.0114(9) -0.0219(9) 0.0046(9)
C1 0.0452(15) 0.0752(19) 0.0525(16) 0.0124(14) 0.0027(13) 0.0078(14)
C2 0.073(2) 0.090(2) 0.0424(16) 0.0360(17) 0.0040(14) 0.0140(14)
C3 0.0520(18) 0.094(2) 0.0489(17) 0.0370(17) -0.0127(14) -0.0179(16)
C4 0.0469(18) 0.086(2) 0.083(2) 0.0065(16) 0.0052(16) -0.0171(19)
C5 0.0579(19) 0.0587(18) 0.071(2) 0.0040(15) 0.0047(15) -0.0012(14)
C6 0.0453(15) 0.0501(15) 0.0398(14) 0.0061(12) -0.0059(11) -0.0075(12)
C7 0.0619(17) 0.0515(16) 0.0502(16) 0.0097(13) -0.0169(13) -0.0061(12)
C8 0.0443(14) 0.0389(14) 0.0392(13) 0.0080(11) -0.0015(11) 0.0033(11)
C9 0.0441(14) 0.0319(13) 0.0444(14) 0.0074(11) 0.0001(11) -0.0016(11)
C10 0.0412(14) 0.0371(14) 0.0385(13) 0.0066(11) 0.0011(11) 0.0039(11)
C11 0.0568(16) 0.0473(15) 0.0524(16) 0.0207(13) -0.0074(12) 0.0027(12)
C12 0.0704(18) 0.0422(15) 0.0566(17) 0.0211(14) -0.0041(14) -0.0063(13)
C13 0.0572(16) 0.0411(15) 0.0457(15) 0.0117(12) -0.0049(12) -0.0067(11)
C14 0.0427(14) 0.0462(16) 0.0429(14) 0.0099(11) -0.0038(11) 0.0055(11)
C15 0.0392(13) 0.0386(14) 0.0390(13) 0.0055(11) -0.0042(11) 0.0009(11)
C16 0.0377(13) 0.0432(15) 0.0481(15) 0.0091(11) -0.0009(11) -0.0016(11)
C17 0.0427(14) 0.0426(15) 0.0451(15) 0.0041(12) -0.0003(11) 0.0031(12)
C18 0.0627(17) 0.0536(16) 0.0697(19) 0.0229(14) -0.0131(14) -0.0031(14)
C19 0.081(2) 0.075(2) 0.094(2) 0.0380(17) -0.0233(18) -0.0422(18)
C20 0.0447(14) 0.0440(14) 0.0387(14) 0.0075(12) -0.0061(11) -0.0029(11)
C21 0.0507(16) 0.0564(16) 0.0528(16) 0.0015(13) -0.0078(13) 0.0144(13)
C22 0.0507(17) 0.0715(19) 0.075(2) -0.0033(14) -0.0114(15) 0.0185(16)
C23 0.0587(18) 0.074(2) 0.0666(19) 0.0077(16) -0.0233(14) 0.0060(16)
C24 0.082(2) 0.0652(19) 0.0503(17) 0.0049(17) -0.0183(15) 0.0127(14)
C25 0.0632(18) 0.0593(17) 0.0465(16) -0.0056(14) -0.0095(13) 0.0063(13)

loop_
_atom_type_symbol
_atom_type_description
_atom_type_scat_dispersion_real
_atom_type_scat_dispersion_imag
_atom_type_scat_source
C C 0.0033 0.0016 'International Tables Vol C Tables 4.2.6.8 and 6.1.1.4'
H H 0.0000 0.0000 'International Tables Vol C Tables 4.2.6.8 and 6.1.1.4'
N N 0.0061 0.0033 'International Tables Vol C Tables 4.2.6.8 and 6.1.1.4'
O O 0.0106 0.0060 'International Tables Vol C Tables 4.2.6.8 and 6.1.1.4'

loop_
_geom_angle_atom_site_label_1
_geom_angle_atom_site_label_2
_geom_angle_atom_site_label_3
_geom_angle
O2 N1 O1 124.4(4)
O2 N1 C3 118.4(4)
O1 N1 C3 117.2(4)
C14 N2 C15 120.26(19)
C16 N3 N4 106.75(17)
C16 N3 C19 123.4(2)
N4 N3 C19 116.3(2)
C17 N4 N3 109.20(18)
C17 N4 C20 123.36(19)
N3 N4 C20 119.91(18)
C8 O3 C7 117.38(18)
C6 C1 C2 121.0(2)
C6 C1 H1 119.5
C2 C1 H1 119.5
C3 C2 C1 118.2(3)
C3 C2 H2 120.9
C1 C2 H2 120.9
C4 C3 C2 122.0(3)
C4 C3 N1 120.2(3)
C2 C3 N1 117.8(3)
C3 C4 C5 119.1(3)
C3 C4 H4 120.4
C5 C4 H4 120.4
C4 C5 C6 121.0(3)
C4 C5 H5 119.5
C6 C5 H5 119.5
C5 C6 C1 118.6(2)
C5 C6 C7 120.3(2)
C1 C6 C7 121.0(2)
O3 C7 C6 108.51(19)
O3 C7 H7A 110.0
C6 C7 H7A 110.0
O3 C7 H7B 110.0
C6 C7 H7B 110.0
H7A C7 H7B 108.4
C9 C8 O3 115.52(19)
C9 C8 C13 120.2(2)
O3 C8 C13 124.3(2)
C8 C9 C10 121.0(2)
C8 C9 H9 119.5
C10 C9 H9 119.5
C11 C10 C9 118.8(2)
C11 C10 C14 119.8(2)
C9 C10 C14 121.4(2)
C12 C11 C10 120.2(2)
C12 C11 H11 119.9
C10 C11 H11 119.9
C11 C12 C13 121.2(2)
C11 C12 H12 119.4
C13 C12 H12 119.4
C12 C13 C8 118.6(2)
C12 C13 H13 120.7
C8 C13 H13 120.7
N2 C14 C10 122.0(2)
N2 C14 H14 119.0
C10 C14 H14 119.0
C16 C15 N2 123.0(2)
C16 C15 C17 107.85(19)
N2 C15 C17 129.1(2)
C15 C16 N3 110.6(2)
C15 C16 C18 128.7(2)
N3 C16 C18 120.7(2)
O4 C17 N4 123.6(2)
O4 C17 C15 131.6(2)
N4 C17 C15 104.81(19)
C16 C18 H18A 109.5
C16 C18 H18B 109.5
H18A C18 H18B 109.5
C16 C18 H18C 109.5
H18A C18 H18C 109.5
H18B C18 H18C 109.5
N3 C19 H19A 109.5
N3 C19 H19B 109.5
H19A C19 H19B 109.5
N3 C19 H19C 109.5
H19A C19 H19C 109.5
H19B C19 H19C 109.5
C21 C20 C25 120.1(2)
C21 C20 N4 121.3(2)
C25 C20 N4 118.6(2)
C20 C21 C22 119.1(2)
C20 C21 H21 120.5
C22 C21 H21 120.5
C23 C22 C21 121.2(3)
C23 C22 H22 119.4
C21 C22 H22 119.4
C22 C23 C24 118.9(3)
C22 C23 H23 120.5
C24 C23 H23 120.5
C23 C24 C25 120.8(3)
C23 C24 H24 119.6
C25 C24 H24 119.6
C24 C25 C20 119.8(2)
C24 C25 H25 120.1
C20 C25 H25 120.1

loop_
_geom_bond_atom_site_label_1
_geom_bond_atom_site_label_2
_geom_bond_distance
N1 O2 1.204(4)
N1 O1 1.226(4)
N1 C3 1.474(4)
N2 C14 1.278(3)
N2 C15 1.394(3)
N3 C16 1.362(3)
N3 N4 1.404(3)
N3 C19 1.454(3)
N4 C17 1.399(3)
N4 C20 1.425(3)
O3 C8 1.376(3)
O3 C7 1.422(3)
O4 C17 1.225(3)
C1 C6 1.377(3)
C1 C2 1.380(3)
C1 H1 0.9300
C2 C3 1.368(4)
C2 H2 0.9300
C3 C4 1.358(4)
C4 C5 1.366(4)
C4 H4 0.9300
C5 C6 1.376(3)
C5 H5 0.9300
C6 C7 1.489(3)
C7 H7A 0.9700
C7 H7B 0.9700
C8 C9 1.375(3)
C8 C13 1.383(3)
C9 C10 1.382(3)
C9 H9 0.9300
C10 C11 1.380(3)
C10 C14 1.464(3)
C11 C12 1.372(3)
C11 H11 0.9300
C12 C13 1.380(3)
C12 H12 0.9300
C13 H13 0.9300
C14 H14 0.9300
C15 C16 1.360(3)
C15 C17 1.444(3)
C16 C18 1.483(3)
C18 H18A 0.9600
C18 H18B 0.9600
C18 H18C 0.9600
C19 H19A 0.9600
C19 H19B 0.9600
C19 H19C 0.9600
C20 C21 1.370(3)
C20 C25 1.373(3)
C21 C22 1.380(3)
C21 H21 0.9300
C22 C23 1.366(4)
C22 H22 0.9300
C23 C24 1.367(4)
C23 H23 0.9300
C24 C25 1.370(4)
C24 H24 0.9300
C25 H25 0.9300

loop_
_geom_hbond_atom_site_label_D
_geom_hbond_atom_site_label_H
_geom_hbond_atom_site_label_A
_geom_hbond_site_symmetry_A
_geom_hbond_distance_DH
_geom_hbond_distance_HA
_geom_hbond_distance_DA
_geom_hbond_angle_DHA
_geom_hbond_publ_flag
C7 H7B O4 2_765 0.97 2.50 3.293(3) 139 yes

loop_
_geom_torsion_atom_site_label_1
_geom_torsion_atom_site_label_2
_geom_torsion_atom_site_label_3
_geom_torsion_atom_site_label_4
_geom_torsion
C16 N3 N4 C17 -9.3(2)
C19 N3 N4 C17 -151.5(2)
C16 N3 N4 C20 -160.00(19)
C19 N3 N4 C20 57.8(3)
C6 C1 C2 C3 1.0(4)
C1 C2 C3 C4 -2.9(4)
C1 C2 C3 N1 175.8(2)
O2 N1 C3 C4 -176.4(3)
O1 N1 C3 C4 3.8(4)
O2 N1 C3 C2 4.9(5)
O1 N1 C3 C2 -174.9(3)
C2 C3 C4 C5 1.9(4)
N1 C3 C4 C5 -176.7(3)
C3 C4 C5 C6 1.0(4)
C4 C5 C6 C1 -2.8(4)
C4 C5 C6 C7 176.5(2)
C2 C1 C6 C5 1.8(4)
C2 C1 C6 C7 -177.4(2)
C8 O3 C7 C6 -179.61(19)
C5 C6 C7 O3 101.9(3)
C1 C6 C7 O3 -78.9(3)
C7 O3 C8 C9 -176.4(2)
C7 O3 C8 C13 2.9(3)
O3 C8 C9 C10 178.4(2)
C13 C8 C9 C10 -0.9(3)
C8 C9 C10 C11 1.1(3)
C8 C9 C10 C14 -179.1(2)
C9 C10 C11 C12 -0.4(4)
C14 C10 C11 C12 179.8(2)
C10 C11 C12 C13 -0.4(4)
C11 C12 C13 C8 0.5(4)
C9 C8 C13 C12 0.2(3)
O3 C8 C13 C12 -179.1(2)
C15 N2 C14 C10 -180.0(2)
C11 C10 C14 N2 -167.5(2)
C9 C10 C14 N2 12.7(3)
C14 N2 C15 C16 -173.7(2)
C14 N2 C15 C17 3.7(3)
N2 C15 C16 N3 174.59(19)
C17 C15 C16 N3 -3.3(3)
N2 C15 C16 C18 -3.9(4)
C17 C15 C16 C18 178.2(2)
N4 N3 C16 C15 7.7(3)
C19 N3 C16 C15 146.6(2)
N4 N3 C16 C18 -173.6(2)
C19 N3 C16 C18 -34.8(4)
N3 N4 C17 O4 -170.3(2)
C20 N4 C17 O4 -20.9(4)
N3 N4 C17 C15 7.2(2)
C20 N4 C17 C15 156.7(2)
C16 C15 C17 O4 174.8(3)
N2 C15 C17 O4 -2.9(4)
C16 C15 C17 N4 -2.5(2)
N2 C15 C17 N4 179.8(2)
C17 N4 C20 C21 -117.6(3)
N3 N4 C20 C21 28.8(3)
C17 N4 C20 C25 60.5(3)
N3 N4 C20 C25 -153.1(2)
C25 C20 C21 C22 0.9(4)
N4 C20 C21 C22 179.0(2)
C20 C21 C22 C23 -2.8(4)
C21 C22 C23 C24 2.2(5)
C22 C23 C24 C25 0.3(5)
C23 C24 C25 C20 -2.2(4)
C21 C20 C25 C24 1.6(4)
N4 C20 C25 C24 -176.6(2)

loop_
_cod_related_entry_id
_cod_related_entry_database
_cod_related_entry_code
1 ChemSpider 24741049
